data_7116919
loop_
_publ_author_name
'Tatsuya Aotake'
'Mitsuharu Suzuki'
'Naoki Aratani'
'Junpei Yuasa'
'Daiki Kuzuhara'
'Hironobu Hayashi'
'Haruyuki Nakano'
'Tsuyoshi Kawai'
'Jishan Wu'
'Hiroko Yamada'

_publ_section_title
;
 9,9'-Anthryl-anthroxyl radicals: strategic stabilization of highly
 reactive phenoxyl radicals
;
_journal_name_full Chem.Commun.
_journal_page_first 6734
_journal_paper_doi 10.1039/C4cc10104A
_journal_volume 51
_journal_year 2015
_chemical_formula_moiety 'C28 H17 O'
_chemical_formula_sum 'C28 H17 O'
_chemical_formula_weight 369.42
_chemical_name_systematic
; 
 ? 
;
_space_group_IT_number 60
_symmetry_cell_setting orthorhombic
_symmetry_Int_Tables_number 60
_symmetry_space_group_name_Hall '-P 2n 2ab'
_symmetry_space_group_name_H-M 'P b c n'
_atom_sites_solution_hydrogens geom
_atom_sites_solution_primary direct
_atom_sites_solution_secondary difmap
_audit_creation_method SHELXL-97
_audit_update_record
;
2014-08-29 deposited with the CCDC.
2015-01-27 downloaded from the CCDC.
;
_cell_angle_alpha 90.00
_cell_angle_beta 90.00
_cell_angle_gamma 90.00
_cell_formula_units_Z 4
_cell_length_a 11.6165(6)
_cell_length_b 12.7592(7)
_cell_length_c 12.4644(6)
_cell_measurement_reflns_used 8845
_cell_measurement_temperature 103(2)
_cell_measurement_theta_max 25.36
_cell_measurement_theta_min 3.19
_cell_volume 1847.44(17)
_computing_structure_refinement 'SHELXL-97 (Sheldrick, 1997)'
_computing_structure_solution 'SHELXS-97 (Sheldrick, 1990)'
_diffrn_ambient_temperature 103(2)
_diffrn_detector_area_resol_mean 10.000
_diffrn_measured_fraction_theta_full 0.999
_diffrn_measured_fraction_theta_max 0.999
_diffrn_measurement_device_type 'Rigaku R-AXIS RAPID'
_diffrn_measurement_method \w
_diffrn_radiation_monochromator graphite
_diffrn_radiation_source 'fine-focus sealed tube'
_diffrn_radiation_type MoK\a
_diffrn_radiation_wavelength 0.71075
_diffrn_reflns_av_R_equivalents 0.1079
_diffrn_reflns_av_sigmaI/netI 0.0409
_diffrn_reflns_limit_h_max 13
_diffrn_reflns_limit_h_min -13
_diffrn_reflns_limit_k_max 15
_diffrn_reflns_limit_k_min -15
_diffrn_reflns_limit_l_max 14
_diffrn_reflns_limit_l_min -15
_diffrn_reflns_number 24374
_diffrn_reflns_theta_full 25.34
_diffrn_reflns_theta_max 25.34
_diffrn_reflns_theta_min 3.19
_exptl_absorpt_coefficient_mu 0.079
_exptl_absorpt_correction_T_max 0.9992
_exptl_absorpt_correction_T_min 0.9844
_exptl_absorpt_correction_type multi-scan
_exptl_absorpt_process_details 'ABSCOR (Rigaku, 1995)'
_exptl_crystal_colour brown
_exptl_crystal_density_diffrn 1.328
_exptl_crystal_density_method 'not measured'
_exptl_crystal_description needle
_exptl_crystal_F_000 772
_exptl_crystal_size_max 0.20
_exptl_crystal_size_mid 0.02
_exptl_crystal_size_min 0.01
_refine_diff_density_max 0.306
_refine_diff_density_min -0.201
_refine_diff_density_rms 0.064
_refine_ls_extinction_method none
_refine_ls_goodness_of_fit_ref 1.041
_refine_ls_hydrogen_treatment constr
_refine_ls_matrix_type full
_refine_ls_number_parameters 136
_refine_ls_number_reflns 1690
_refine_ls_number_restraints 0
_refine_ls_restrained_S_all 1.041
_refine_ls_R_factor_all 0.1043
_refine_ls_R_factor_gt 0.0606
_refine_ls_shift/su_max 0.000
_refine_ls_shift/su_mean 0.000
_refine_ls_structure_factor_coef Fsqd
_refine_ls_weighting_details 'calc w=1/[\s^2^(Fo^2^)+(0.0800P)^2^+0.0000P] where P=(Fo^2^+2Fc^2^)/3'
_refine_ls_weighting_scheme calc
_refine_ls_wR_factor_gt 0.1378
_refine_ls_wR_factor_ref 0.1572
_reflns_number_gt 1005
_reflns_number_total 1690
_reflns_threshold_expression >2sigma(I)
_cod_data_source_file c4cc10104a2.cif
_cod_data_source_block shelxl
_cod_database_code 7116919

loop_
_symmetry_equiv_pos_as_xyz
'x, y, z'
'-x+1/2, -y+1/2, z+1/2'
'x+1/2, -y+1/2, -z'
'-x, y, -z+1/2'
'-x, -y, -z'
'x-1/2, y-1/2, -z-1/2'
'-x-1/2, y-1/2, z'
'x, -y, z-1/2'

loop_
_atom_site_label
_atom_site_type_symbol
_atom_site_fract_x
_atom_site_fract_y
_atom_site_fract_z
_atom_site_U_iso_or_equiv
_atom_site_adp_type
_atom_site_occupancy
_atom_site_symmetry_multiplicity
_atom_site_calc_flag
_atom_site_refinement_flags
_atom_site_disorder_assembly
_atom_site_disorder_group
O1 O 0.4154(3) 0.3816(3) 0.2041(4) 0.0829(14) Uani 0.50 1 d P A 1
C1 C 0.30836(18) 0.37174(18) 0.22873(19) 0.0427(6) Uani 0.50 1 d P A 1
C1A C 0.30836(18) 0.37174(18) 0.22873(19) 0.0427(6) Uani 0.50 1 d P A 2
H1A H 0.3897 0.3745 0.2214 0.051 Uiso 0.50 1 calc PR A 2
C2 C 0.25022(18) 0.44919(18) 0.28940(16) 0.0355(6) Uani 1 1 d . . .
C3 C 0.31215(19) 0.53173(18) 0.33942(18) 0.0419(6) Uani 1 1 d . A .
H3 H 0.3934 0.5352 0.3318 0.050 Uiso 1 1 calc R . .
C4 C 0.2563(2) 0.60625(18) 0.39830(18) 0.0433(6) Uani 1 1 d . . .
H4 H 0.2987 0.6613 0.4310 0.052 Uiso 1 1 calc R A .
C5 C 0.1364(2) 0.60178(18) 0.41070(17) 0.0394(6) Uani 1 1 d . A .
H5 H 0.0981 0.6537 0.4521 0.047 Uiso 1 1 calc R . .
C6 C 0.07391(18) 0.52323(16) 0.36357(16) 0.0337(6) Uani 1 1 d . . .
H6 H -0.0071 0.5209 0.3736 0.040 Uiso 1 1 calc R A .
C7 C 0.12813(17) 0.44521(16) 0.30005(16) 0.0291(5) Uani 1 1 d . A .
C8 C 0.06412(16) 0.36625(15) 0.24665(15) 0.0287(5) Uani 1 1 d . . .
C9 C 0.12303(17) 0.28844(16) 0.18583(16) 0.0296(5) Uani 1 1 d . A .
C10 C 0.06345(18) 0.20826(16) 0.12943(16) 0.0354(6) Uani 1 1 d . . .
H10 H -0.0183 0.2067 0.1312 0.042 Uiso 1 1 calc R A .
C11 C 0.1212(2) 0.13359(17) 0.07285(18) 0.0401(6) Uani 1 1 d . A .
H11 H 0.0795 0.0812 0.0352 0.048 Uiso 1 1 calc R . .
C12 C 0.2426(2) 0.13362(17) 0.06978(18) 0.0439(6) Uani 1 1 d . . .
H12 H 0.2824 0.0803 0.0317 0.053 Uiso 1 1 calc R A .
C13 C 0.30250(19) 0.20946(18) 0.12096(19) 0.0437(6) Uani 1 1 d . A .
H13 H 0.3842 0.2089 0.1182 0.052 Uiso 1 1 calc R . .
C14 C 0.24517(18) 0.29015(17) 0.17888(17) 0.0351(6) Uani 1 1 d . . .

loop_
_atom_site_aniso_label
_atom_site_aniso_U_11
_atom_site_aniso_U_22
_atom_site_aniso_U_33
_atom_site_aniso_U_23
_atom_site_aniso_U_13
_atom_site_aniso_U_12
O1 0.027(2) 0.088(3) 0.134(4) -0.020(3) 0.011(2) -0.003(2)
C1 0.0242(13) 0.0437(15) 0.0603(16) -0.0028(12) 0.0018(11) 0.0017(11)
C1A 0.0242(13) 0.0437(15) 0.0603(16) -0.0028(12) 0.0018(11) 0.0017(11)
C2 0.0329(14) 0.0350(13) 0.0385(13) 0.0052(10) -0.0003(10) -0.0023(10)
C3 0.0308(13) 0.0452(15) 0.0496(15) 0.0010(12) -0.0036(11) -0.0098(11)
C4 0.0435(15) 0.0411(15) 0.0452(14) -0.0006(12) -0.0068(12) -0.0123(12)
C5 0.0444(14) 0.0340(14) 0.0398(14) -0.0042(11) -0.0017(11) -0.0025(10)
C6 0.0339(12) 0.0313(13) 0.0358(12) 0.0010(10) -0.0008(10) 0.0011(10)
C7 0.0286(12) 0.0275(12) 0.0311(12) 0.0051(10) -0.0008(9) -0.0014(9)
C8 0.0284(12) 0.0269(11) 0.0308(11) 0.0048(9) -0.0001(9) 0.0011(9)
C9 0.0309(12) 0.0237(12) 0.0341(12) 0.0025(10) 0.0038(9) -0.0003(9)
C10 0.0327(12) 0.0335(13) 0.0400(13) 0.0005(11) 0.0066(10) -0.0015(10)
C11 0.0454(15) 0.0324(15) 0.0425(13) -0.0029(11) 0.0065(11) -0.0030(11)
C12 0.0489(15) 0.0329(14) 0.0500(14) -0.0030(11) 0.0112(12) 0.0087(12)
C13 0.0359(13) 0.0403(14) 0.0549(15) 0.0015(12) 0.0101(11) 0.0037(11)
C14 0.0306(13) 0.0316(13) 0.0430(13) 0.0031(11) 0.0039(10) 0.0042(10)

loop_
_atom_type_symbol
_atom_type_description
_atom_type_scat_dispersion_real
_atom_type_scat_dispersion_imag
_atom_type_scat_source
C C 0.0033 0.0016 'International Tables Vol C Tables 4.2.6.8 and 6.1.1.4'
H H 0.0000 0.0000 'International Tables Vol C Tables 4.2.6.8 and 6.1.1.4'
O O 0.0106 0.0060 'International Tables Vol C Tables 4.2.6.8 and 6.1.1.4'

loop_
_geom_angle_atom_site_label_1
_geom_angle_atom_site_label_2
_geom_angle_atom_site_label_3
_geom_angle
_geom_angle_site_symmetry_1
_geom_angle_site_symmetry_3
O1 C1 C2 121.3(3) . .
O1 C1 C14 117.9(3) . .
C2 C1 C14 120.0(2) . .
C1 C2 C3 120.7(2) . .
C1 C2 C7 120.0(2) . .
C3 C2 C7 119.3(2) . .
C4 C3 C2 120.8(2) . .
C4 C3 H3 119.6 . .
C2 C3 H3 119.6 . .
C3 C4 C5 120.2(2) . .
C3 C4 H4 119.9 . .
C5 C4 H4 119.9 . .
C6 C5 C4 120.6(2) . .
C6 C5 H5 119.7 . .
C4 C5 H5 119.7 . .
C5 C6 C7 121.2(2) . .
C5 C6 H6 119.4 . .
C7 C6 H6 119.4 . .
C6 C7 C8 121.83(19) . .
C6 C7 C2 117.93(19) . .
C8 C7 C2 120.2(2) . .
C7 C8 C9 119.55(19) . .
C7 C8 C8 119.82(16) . 4
C9 C8 C8 120.63(16) . 4
C14 C9 C10 117.84(19) . .
C14 C9 C8 120.08(19) . .
C10 C9 C8 122.07(19) . .
C11 C10 C9 121.3(2) . .
C11 C10 H10 119.3 . .
C9 C10 H10 119.3 . .
C10 C11 C12 120.4(2) . .
C10 C11 H11 119.8 . .
C12 C11 H11 119.8 . .
C13 C12 C11 120.1(2) . .
C13 C12 H12 119.9 . .
C11 C12 H12 119.9 . .
C12 C13 C14 121.1(2) . .
C12 C13 H13 119.4 . .
C14 C13 H13 119.4 . .
C1 C14 C9 120.1(2) . .
C1 C14 C13 120.8(2) . .
C9 C14 C13 119.1(2) . .

loop_
_geom_bond_atom_site_label_1
_geom_bond_atom_site_label_2
_geom_bond_distance
_geom_bond_site_symmetry_2
O1 C1 1.287(3) .
C1 C2 1.416(3) .
C1 C14 1.417(3) .
C2 C3 1.420(3) .
C2 C7 1.425(3) .
C3 C4 1.365(3) .
C3 H3 0.9500 .
C4 C5 1.403(3) .
C4 H4 0.9500 .
C5 C6 1.370(3) .
C5 H5 0.9500 .
C6 C7 1.419(3) .
C6 H6 0.9500 .
C7 C8 1.418(3) .
C8 C9 1.424(3) .
C8 C8 1.492(4) 4
C9 C14 1.422(3) .
C9 C10 1.421(3) .
C10 C11 1.362(3) .
C10 H10 0.9500 .
C11 C12 1.411(3) .
C11 H11 0.9500 .
C12 C13 1.352(3) .
C12 H12 0.9500 .
C13 C14 1.423(3) .
C13 H13 0.9500 .

loop_
_geom_torsion_atom_site_label_1
_geom_torsion_atom_site_label_2
_geom_torsion_atom_site_label_3
_geom_torsion_atom_site_label_4
_geom_torsion
_geom_torsion_site_symmetry_1
_geom_torsion_site_symmetry_2
_geom_torsion_site_symmetry_3
_geom_torsion_site_symmetry_4
O1 C1 C2 C3 -10.2(4) . . . .
C14 C1 C2 C3 -179.7(2) . . . .
O1 C1 C2 C7 169.4(3) . . . .
C14 C1 C2 C7 -0.2(3) . . . .
C1 C2 C3 C4 -179.7(2) . . . .
C7 C2 C3 C4 0.7(3) . . . .
C2 C3 C4 C5 0.4(3) . . . .
C3 C4 C5 C6 -0.4(3) . . . .
C4 C5 C6 C7 -0.8(3) . . . .
C5 C6 C7 C8 -177.0(2) . . . .
C5 C6 C7 C2 1.9(3) . . . .
C1 C2 C7 C6 178.65(19) . . . .
C3 C2 C7 C6 -1.8(3) . . . .
C1 C2 C7 C8 -2.5(3) . . . .
C3 C2 C7 C8 177.08(19) . . . .
C6 C7 C8 C9 -178.63(18) . . . .
C2 C7 C8 C9 2.5(3) . . . .
C6 C7 C8 C8 2.2(3) . . . 4
C2 C7 C8 C8 -176.61(19) . . . 4
C7 C8 C9 C14 0.0(3) . . . .
C8 C8 C9 C14 179.14(19) 4 . . .
C7 C8 C9 C10 -179.13(19) . . . .
C8 C8 C9 C10 0.0(3) 4 . . .
C14 C9 C10 C11 1.8(3) . . . .
C8 C9 C10 C11 -179.1(2) . . . .
C9 C10 C11 C12 0.6(3) . . . .
C10 C11 C12 C13 -1.6(3) . . . .
C11 C12 C13 C14 0.2(3) . . . .
O1 C1 C14 C9 -167.2(3) . . . .
C2 C1 C14 C9 2.7(3) . . . .
O1 C1 C14 C13 12.5(4) . . . .
C2 C1 C14 C13 -177.6(2) . . . .
C10 C9 C14 C1 176.55(19) . . . .
C8 C9 C14 C1 -2.6(3) . . . .
C10 C9 C14 C13 -3.1(3) . . . .
C8 C9 C14 C13 177.71(19) . . . .
C12 C13 C14 C1 -177.5(2) . . . .
C12 C13 C14 C9 2.2(3) . . . .
